data_7231596
loop_
_publ_author_name
'Guo, Fang'
'Wang, Hao-Cheng'
'Famulari, Antonino'
'Lu, Hai-Dong'
'Mart\'i-Rujas, Javier'

_publ_section_title
;
 Dynamic behaviour in nonporous hybrid metal--organic materials via
 mechanochemical and gas--solid reactions
;
_journal_issue 42
_journal_name_full CrystEngComm
_journal_page_first 6721
_journal_paper_doi 10.1039/C8CE01287C
_journal_volume 20
_journal_year 2018
_chemical_formula_moiety 'C12 H18 Cl2 Cu N2'
_chemical_formula_sum 'C12 H18 Cl2 Cu N2'
_chemical_formula_weight 324.72
_space_group_crystal_system monoclinic
_space_group_IT_number 7
_space_group_name_Hall 'P -2yc'
_space_group_name_H-M_alt 'P 1 c 1'
_symmetry_space_group_name_Hall 'P -2yc'
_symmetry_space_group_name_H-M 'P 1 c 1'
_atom_sites_solution_hydrogens mixed
_atom_sites_solution_primary dual
_audit_creation_date 2017-10-26
_audit_creation_method
;
Olex2 1.2-beta
(compiled 2017.03.28 svn.r3405 for OlexSys, GUI svn.r5337)
;
_audit_update_record
;
2018-04-25 deposited with the CCDC.
2018-09-28 downloaded from the CCDC.
;
_cell_angle_alpha 90
_cell_angle_beta 94.387(4)
_cell_angle_gamma 90
_cell_formula_units_Z 4
_cell_length_a 21.2189(18)
_cell_length_b 8.7496(8)
_cell_length_c 7.2499(7)
_cell_measurement_reflns_used 9927
_cell_measurement_temperature 293
_cell_measurement_theta_max 28.348
_cell_measurement_theta_min 3.022
_cell_volume 1342.1(2)
_computing_cell_refinement 'SAINT v8.37A (Bruker, 2015)'
_computing_data_reduction 'SAINT v8.37A (Bruker, 2015)'
_computing_molecular_graphics 'Olex2 (Dolomanov et al., 2009)'
_computing_publication_material 'Olex2 (Dolomanov et al., 2009)'
_computing_structure_refinement 'ShelXL (Sheldrick, 2015)'
_computing_structure_solution 'ShelXT (Sheldrick, 2015)'
_diffrn_ambient_temperature 298.0
_diffrn_measured_fraction_theta_full 0.987
_diffrn_measured_fraction_theta_max 0.989
_diffrn_measurement_device_type 'CCD area detector'
_diffrn_radiation_type MoK\a
_diffrn_radiation_wavelength 0.71070
_diffrn_reflns_av_R_equivalents 0.0363
_diffrn_reflns_av_unetI/netI 0.0451
_diffrn_reflns_Laue_measured_fraction_full 0.987
_diffrn_reflns_Laue_measured_fraction_max 0.989
_diffrn_reflns_limit_h_max 28
_diffrn_reflns_limit_h_min -28
_diffrn_reflns_limit_k_max 11
_diffrn_reflns_limit_k_min -11
_diffrn_reflns_limit_l_max 9
_diffrn_reflns_limit_l_min -9
_diffrn_reflns_number 19793
_diffrn_reflns_point_group_measured_fraction_full 0.988
_diffrn_reflns_point_group_measured_fraction_max 0.989
_diffrn_reflns_theta_full 25.243
_diffrn_reflns_theta_max 28.352
_diffrn_reflns_theta_min 3.021
_exptl_absorpt_coefficient_mu 2.004
_exptl_absorpt_correction_T_max 0.7457
_exptl_absorpt_correction_T_min 0.5334
_exptl_absorpt_correction_type multi-scan
_exptl_absorpt_process_details
;
SADABS-2014/5 (Bruker,2014/5) was used for absorption correction.
wR2(int) was 0.1325 before and 0.0765 after correction.
The Ratio of minimum to maximum transmission is 0.7153.
The \l/2 correction factor is 0.00150.
;
_exptl_crystal_colour blue
_exptl_crystal_colour_primary blue
_exptl_crystal_density_diffrn 1.607
_exptl_crystal_description needle
_exptl_crystal_F_000 668
_exptl_crystal_size_max 0.2
_exptl_crystal_size_mid 0.08
_exptl_crystal_size_min 0.07
_refine_diff_density_max 5.568
_refine_diff_density_min -1.633
_refine_diff_density_rms 0.228
_refine_ls_abs_structure_details
;
 Refined as an inversion twin.
;
_refine_ls_abs_structure_Flack 0.14(4)
_refine_ls_extinction_coef 0.071(9)
_refine_ls_extinction_expression Fc^*^=kFc[1+0.001xFc^2^\l^3^/sin(2\q)]^-1/4^
_refine_ls_extinction_method 'SHELXL-2014/7 (Sheldrick 2014'
_refine_ls_goodness_of_fit_ref 1.087
_refine_ls_hydrogen_treatment constr
_refine_ls_matrix_type full
_refine_ls_number_parameters 309
_refine_ls_number_reflns 6495
_refine_ls_number_restraints 2
_refine_ls_restrained_S_all 1.087
_refine_ls_R_factor_all 0.0929
_refine_ls_R_factor_gt 0.0913
_refine_ls_shift/su_max 0.000
_refine_ls_shift/su_mean 0.000
_refine_ls_structure_factor_coef Fsqd
_refine_ls_weighting_details 'w=1/[\s^2^(Fo^2^)+(0.1341P)^2^+12.0127P] where P=(Fo^2^+2Fc^2^)/3'
_refine_ls_weighting_scheme calc
_refine_ls_wR_factor_gt 0.2411
_refine_ls_wR_factor_ref 0.2424
_reflns_Friedel_coverage 0.997
_reflns_Friedel_fraction_full 0.988
_reflns_Friedel_fraction_max 0.989
_reflns_number_gt 6271
_reflns_number_total 6495
_reflns_threshold_expression 'I > 2\s(I)'
_cod_data_source_file c8ce01287c2.cif
_cod_data_source_block 1CP
_cod_depositor_comments 'Adding full bibliography for 7231595--7231597.cif.'
_cod_database_code 7231596
_shelx_shelxl_version_number 2014/7
_shelx_space_group_comment
;
The symmetry employed for this shelxl refinement is uniquely defined
by the following loop, which should always be used as a source of
symmetry information in preference to the above space-group names.
They are only intended as comments.
;
_olex2_refinement_description
;
1. Twinned data refinement
 Scales: 0.86(4)
 0.14(4)
2. Fixed Uiso
 At 1.2 times of:
  All C(H) groups, All C(H,H) groups, All N(H) groups
3.a Riding coordinates:
 N1(H1), N4(H4)
3.b Ternary CH refined with riding coordinates:
 C1(H1A), C19(H19)
3.c Secondary CH2 refined with riding coordinates:
 C2(H2A,H2B), C3(H3A,H3B), C4(H4A,H4B), C5(H5A,H5B), C6(H6A,H6B), C7(H7A,H7B),
 C18(H18A,H18B), C20(H20A,H20B), C21(H21A,H21B), C22(H22A,H22B), C23(H23A,H23B),
  C24(H24A,H24B)
3.d Aromatic/amide H refined with riding coordinates:
 C9(H9), C10(H10), C11(H11), C12(H12), C14(H14), C15(H15), C16(H16), C17(H17)
;
_olex2_submission_special_instructions 'No special instructions were received'

loop_
_space_group_symop_operation_xyz
'x, y, z'
'x, -y, z+1/2'

loop_
_atom_site_label
_atom_site_type_symbol
_atom_site_fract_x
_atom_site_fract_y
_atom_site_fract_z
_atom_site_U_iso_or_equiv
_atom_site_adp_type
_atom_site_occupancy
_atom_site_site_symmetry_order
_atom_site_calc_flag
_atom_site_refinement_flags_posn
Cu02 Cu -0.68900(7) -0.07252(15) -0.80396(18) 0.0238(4) Uani 1 1 d .
Cl1 Cl -0.74684(16) 0.1280(4) -0.7113(5) 0.0302(7) Uani 1 1 d .
Cl2 Cl -0.62159(16) 0.0842(3) -0.9423(5) 0.0286(7) Uani 1 1 d .
N1 N -0.7464(5) -0.2375(12) -0.6949(14) 0.0207(18) Uani 1 1 d .
H1 H -0.7278 -0.2525 -0.5683 0.025 Uiso 1 1 d R
N2 N -0.6374(5) -0.2641(11) -0.8543(16) 0.023(2) Uani 1 1 d .
C1 C -0.8162(5) -0.2092(13) -0.6711(16) 0.021(2) Uani 1 1 d .
H1A H -0.8187 -0.1165 -0.5961 0.025 Uiso 1 1 calc R
C2 C -0.8449(7) -0.3392(16) -0.564(2) 0.033(3) Uani 1 1 d .
H2A H -0.8189 -0.3590 -0.4504 0.040 Uiso 1 1 calc R
H2B H -0.8467 -0.4318 -0.6376 0.040 Uiso 1 1 calc R
C3 C -0.9121(8) -0.292(2) -0.519(3) 0.047(4) Uani 1 1 d .
H3A H -0.9313 -0.3741 -0.4529 0.057 Uiso 1 1 calc R
H3B H -0.9097 -0.2025 -0.4392 0.057 Uiso 1 1 calc R
C4 C -0.9523(8) -0.256(3) -0.695(3) 0.055(5) Uani 1 1 d .
H4A H -0.9939 -0.2237 -0.6646 0.066 Uiso 1 1 calc R
H4B H -0.9574 -0.3485 -0.7695 0.066 Uiso 1 1 calc R
C5 C -0.9228(7) -0.132(2) -0.808(3) 0.046(4) Uani 1 1 d .
H5A H -0.9210 -0.0369 -0.7386 0.055 Uiso 1 1 calc R
H5B H -0.9485 -0.1154 -0.9225 0.055 Uiso 1 1 calc R
C6 C -0.8551(7) -0.1807(19) -0.850(2) 0.031(3) Uani 1 1 d .
H6A H -0.8570 -0.2729 -0.9249 0.038 Uiso 1 1 calc R
H6B H -0.8357 -0.1007 -0.9195 0.038 Uiso 1 1 calc R
C7 C -0.7347(7) -0.3805(16) -0.786(2) 0.030(3) Uani 1 1 d .
H7A H -0.7603 -0.3857 -0.9028 0.036 Uiso 1 1 calc R
H7B H -0.7467 -0.4650 -0.7096 0.036 Uiso 1 1 calc R
C8 C -0.6668(6) -0.3944(16) -0.8212(16) 0.024(2) Uani 1 1 d .
C9 C -0.6356(6) -0.5328(18) -0.830(2) 0.032(3) Uani 1 1 d .
H9 H -0.6566 -0.6242 -0.8113 0.038 Uiso 1 1 calc R
C10 C -0.5728(8) -0.5322(19) -0.867(2) 0.040(3) Uani 1 1 d .
H10 H -0.5510 -0.6243 -0.8699 0.048 Uiso 1 1 calc R
C11 C -0.5425(6) -0.4020(17) -0.898(2) 0.033(3) Uani 1 1 d .
H11 H -0.4999 -0.4016 -0.9194 0.040 Uiso 1 1 calc R
C12 C -0.5776(6) -0.2648(17) -0.896(2) 0.032(3) Uani 1 1 d .
H12 H -0.5585 -0.1732 -0.9257 0.038 Uiso 1 1 calc R
Cu01 Cu -0.31465(7) -0.42648(16) -0.43767(18) 0.0240(4) Uani 1 1 d .
Cl3 Cl -0.38210(15) -0.5784(3) -0.6149(4) 0.0268(6) Uani 1 1 d .
Cl4 Cl -0.25570(16) -0.6277(4) -0.3265(5) 0.0310(7) Uani 1 1 d .
N3 N -0.3655(5) -0.2347(12) -0.5058(15) 0.024(2) Uani 1 1 d .
N4 N -0.2538(4) -0.2609(11) -0.3065(14) 0.0183(18) Uani 1 1 d .
H4 H -0.2720 -0.2440 -0.1880 0.022 Uiso 1 1 d R
C13 C -0.3353(7) -0.1028(16) -0.4732(17) 0.024(2) Uani 1 1 d .
C14 C -0.3644(7) 0.0388(16) -0.494(2) 0.030(3) Uani 1 1 d .
H14 H -0.3416 0.1284 -0.4712 0.036 Uiso 1 1 calc R
C15 C -0.4283(7) 0.0437(18) -0.550(2) 0.032(3) Uani 1 1 d .
H15 H -0.4498 0.1359 -0.5670 0.039 Uiso 1 1 calc R
C16 C -0.4584(8) -0.094(2) -0.580(3) 0.041(4) Uani 1 1 d .
H16 H -0.5015 -0.0940 -0.6162 0.050 Uiso 1 1 calc R
C17 C -0.4276(7) -0.2307(18) -0.559(2) 0.035(3) Uani 1 1 d .
H17 H -0.4497 -0.3214 -0.5811 0.042 Uiso 1 1 calc R
C18 C -0.2667(7) -0.1154(19) -0.407(2) 0.032(3) Uani 1 1 d .
H18A H -0.2410 -0.1100 -0.5116 0.039 Uiso 1 1 calc R
H18B H -0.2551 -0.0303 -0.3252 0.039 Uiso 1 1 calc R
C19 C -0.1867(5) -0.2908(14) -0.2521(15) 0.021(2) Uani 1 1 d .
H19 H -0.1849 -0.3829 -0.1750 0.025 Uiso 1 1 calc R
C20 C -0.1470(7) -0.323(2) -0.417(2) 0.034(3) Uani 1 1 d .
H20A H -0.1667 -0.4034 -0.4932 0.041 Uiso 1 1 calc R
H20B H -0.1446 -0.2319 -0.4918 0.041 Uiso 1 1 calc R
C21 C -0.0805(7) -0.373(2) -0.343(3) 0.044(4) Uani 1 1 d .
H21A H -0.0554 -0.3948 -0.4461 0.053 Uiso 1 1 calc R
H21B H -0.0831 -0.4649 -0.2701 0.053 Uiso 1 1 calc R
C22 C -0.0478(8) -0.245(3) -0.222(3) 0.055(5) Uani 1 1 d .
H22A H -0.0425 -0.1542 -0.2960 0.066 Uiso 1 1 calc R
H22B H -0.0064 -0.2789 -0.1726 0.066 Uiso 1 1 calc R
C23 C -0.0895(7) -0.207(2) -0.061(3) 0.045(4) Uani 1 1 d .
H23A H -0.0917 -0.2960 0.0189 0.053 Uiso 1 1 calc R
H23B H -0.0704 -0.1243 0.0126 0.053 Uiso 1 1 calc R
C24 C -0.1560(7) -0.1619(17) -0.134(2) 0.034(3) Uani 1 1 d .
H24A H -0.1541 -0.0700 -0.2085 0.041 Uiso 1 1 calc R
H24B H -0.1813 -0.1401 -0.0316 0.041 Uiso 1 1 calc R

loop_
_atom_site_aniso_label
_atom_site_aniso_U_11
_atom_site_aniso_U_22
_atom_site_aniso_U_33
_atom_site_aniso_U_23
_atom_site_aniso_U_13
_atom_site_aniso_U_12
Cu02 0.0209(7) 0.0166(8) 0.0346(9) 0.0004(6) 0.0068(6) -0.0005(5)
Cl1 0.0291(14) 0.0220(14) 0.0400(16) -0.0070(12) 0.0045(12) 0.0042(11)
Cl2 0.0276(14) 0.0215(14) 0.0373(16) 0.0045(11) 0.0064(12) -0.0048(11)
N1 0.019(4) 0.026(5) 0.017(4) 0.003(4) 0.004(3) 0.003(4)
N2 0.023(4) 0.013(4) 0.033(5) -0.001(4) 0.004(4) 0.004(4)
C1 0.021(5) 0.015(5) 0.026(5) 0.002(4) 0.003(4) 0.001(4)
C2 0.032(6) 0.024(6) 0.045(8) 0.010(6) 0.012(6) -0.003(5)
C3 0.036(8) 0.052(10) 0.057(10) 0.015(8) 0.018(7) -0.004(7)
C4 0.024(7) 0.087(14) 0.056(10) 0.027(10) 0.008(6) -0.009(8)
C5 0.024(7) 0.059(11) 0.053(10) 0.007(8) -0.004(6) 0.002(7)
C6 0.026(6) 0.041(8) 0.027(6) 0.006(6) 0.002(5) -0.002(6)
C7 0.037(7) 0.018(6) 0.035(6) -0.006(5) 0.006(5) -0.010(5)
C8 0.030(6) 0.025(6) 0.015(5) 0.000(4) -0.002(4) -0.002(5)
C9 0.023(6) 0.034(7) 0.038(7) 0.020(6) 0.001(5) 0.004(5)
C10 0.043(8) 0.033(8) 0.046(9) 0.008(6) 0.008(7) 0.012(6)
C11 0.021(6) 0.034(7) 0.047(8) -0.009(6) 0.012(5) 0.001(5)
C12 0.024(6) 0.032(7) 0.040(7) -0.017(6) 0.004(5) 0.000(5)
Cu01 0.0225(8) 0.0184(8) 0.0301(8) -0.0009(6) -0.0041(6) -0.0019(5)
Cl3 0.0263(14) 0.0267(15) 0.0271(14) -0.0065(10) -0.0005(11) -0.0045(11)
Cl4 0.0289(14) 0.0257(15) 0.0374(16) 0.0064(12) -0.0036(12) 0.0037(12)
N3 0.026(5) 0.023(5) 0.023(5) 0.002(4) 0.001(4) 0.001(4)
N4 0.018(4) 0.012(4) 0.025(5) -0.003(3) -0.002(3) -0.006(3)
C13 0.032(6) 0.020(5) 0.017(5) 0.000(4) -0.008(4) 0.003(5)
C14 0.040(7) 0.019(6) 0.030(6) 0.003(5) -0.003(5) 0.004(5)
C15 0.030(6) 0.035(7) 0.033(7) 0.006(5) 0.003(5) 0.004(5)
C16 0.031(7) 0.045(9) 0.047(9) 0.001(7) -0.005(6) 0.012(6)
C17 0.025(6) 0.034(7) 0.044(8) -0.002(6) -0.001(5) -0.003(5)
C18 0.030(6) 0.034(7) 0.031(6) 0.007(6) -0.007(5) -0.002(5)
C19 0.024(5) 0.022(5) 0.015(4) -0.001(4) -0.008(4) -0.003(4)
C20 0.024(6) 0.047(9) 0.031(7) -0.004(6) 0.002(5) -0.006(6)
C21 0.028(7) 0.059(11) 0.045(8) -0.019(8) 0.002(6) 0.010(7)
C22 0.026(7) 0.059(11) 0.080(14) -0.006(10) 0.000(8) -0.011(7)
C23 0.031(7) 0.047(9) 0.053(9) -0.025(8) -0.012(6) -0.006(6)
C24 0.036(6) 0.035(7) 0.029(6) -0.012(6) -0.006(5) -0.004(6)

loop_
_atom_type_symbol
_atom_type_description
_atom_type_scat_dispersion_real
_atom_type_scat_dispersion_imag
_atom_type_scat_source
C C 0.0033 0.0016 'International Tables Vol C Tables 4.2.6.8 and 6.1.1.4'
H H 0.0000 0.0000 'International Tables Vol C Tables 4.2.6.8 and 6.1.1.4'
Cl Cl 0.1484 0.1585 'International Tables Vol C Tables 4.2.6.8 and 6.1.1.4'
Cu Cu 0.3201 1.2651 'International Tables Vol C Tables 4.2.6.8 and 6.1.1.4'
N N 0.0061 0.0033 'International Tables Vol C Tables 4.2.6.8 and 6.1.1.4'

loop_
_geom_angle_atom_site_label_1
_geom_angle_atom_site_label_2
_geom_angle_atom_site_label_3
_geom_angle
Cl2 Cu02 Cl1 92.13(13)
N1 Cu02 Cl1 94.5(3)
N1 Cu02 Cl2 173.2(3)
N2 Cu02 Cl1 172.7(3)
N2 Cu02 Cl2 93.0(3)
N2 Cu02 N1 80.6(4)
Cu02 N1 H1 104.0
C1 N1 Cu02 122.1(7)
C1 N1 H1 104.0
C7 N1 Cu02 107.4(8)
C7 N1 H1 104.0
C7 N1 C1 113.3(10)
C8 N2 Cu02 113.9(9)
C12 N2 Cu02 125.3(9)
C12 N2 C8 120.4(12)
N1 C1 H1A 107.0
N1 C1 C2 111.4(10)
C2 C1 H1A 107.0
C6 C1 N1 113.7(10)
C6 C1 H1A 107.0
C6 C1 C2 110.4(11)
C1 C2 H2A 110.0
C1 C2 H2B 110.0
C1 C2 C3 108.6(12)
H2A C2 H2B 108.4
C3 C2 H2A 110.0
C3 C2 H2B 110.0
C2 C3 H3A 109.6
C2 C3 H3B 109.6
H3A C3 H3B 108.1
C4 C3 C2 110.2(15)
C4 C3 H3A 109.6
C4 C3 H3B 109.6
C3 C4 H4A 109.3
C3 C4 H4B 109.3
C3 C4 C5 111.8(15)
H4A C4 H4B 107.9
C5 C4 H4A 109.3
C5 C4 H4B 109.3
C4 C5 H5A 109.8
C4 C5 H5B 109.8
C4 C5 C6 109.5(15)
H5A C5 H5B 108.2
C6 C5 H5A 109.8
C6 C5 H5B 109.8
C1 C6 C5 109.1(12)
C1 C6 H6A 109.9
C1 C6 H6B 109.9
C5 C6 H6A 109.9
C5 C6 H6B 109.9
H6A C6 H6B 108.3
N1 C7 H7A 109.5
N1 C7 H7B 109.5
N1 C7 C8 110.6(11)
H7A C7 H7B 108.1
C8 C7 H7A 109.5
C8 C7 H7B 109.5
N2 C8 C7 115.7(12)
N2 C8 C9 120.7(12)
C9 C8 C7 123.5(13)
C8 C9 H9 120.7
C10 C9 C8 118.5(14)
C10 C9 H9 120.7
C9 C10 H10 119.3
C11 C10 C9 121.3(15)
C11 C10 H10 119.3
C10 C11 H11 121.2
C10 C11 C12 117.6(13)
C12 C11 H11 121.2
N2 C12 C11 121.3(13)
N2 C12 H12 119.4
C11 C12 H12 119.4
Cl4 Cu01 Cl3 93.04(13)
N3 Cu01 Cl3 92.6(3)
N3 Cu01 Cl4 173.0(3)
N3 Cu01 N4 80.7(4)
N4 Cu01 Cl3 171.2(3)
N4 Cu01 Cl4 94.0(3)
C13 N3 Cu01 115.6(9)
C13 N3 C17 118.3(12)
C17 N3 Cu01 125.5(10)
Cu01 N4 H4 103.3
C18 N4 Cu01 106.5(8)
C18 N4 H4 103.3
C19 N4 Cu01 122.9(7)
C19 N4 H4 103.3
C19 N4 C18 115.0(10)
N3 C13 C14 123.4(13)
N3 C13 C18 115.7(12)
C14 C13 C18 120.8(13)
C13 C14 H14 120.8
C15 C14 C13 118.5(14)
C15 C14 H14 120.8
C14 C15 H15 121.5
C16 C15 C14 116.9(14)
C16 C15 H15 121.5
C15 C16 H16 118.8
C17 C16 C15 122.5(15)
C17 C16 H16 118.8
N3 C17 C16 120.3(14)
N3 C17 H17 119.8
C16 C17 H17 119.8
N4 C18 C13 111.0(12)
N4 C18 H18A 109.4
N4 C18 H18B 109.4
C13 C18 H18A 109.4
C13 C18 H18B 109.4
H18A C18 H18B 108.0
N4 C19 H19 107.0
N4 C19 C20 113.6(9)
N4 C19 C24 112.4(10)
C20 C19 H19 107.0
C24 C19 H19 107.0
C24 C19 C20 109.5(11)
C19 C20 H20A 109.9
C19 C20 H20B 109.9
H20A C20 H20B 108.3
C21 C20 C19 109.0(12)
C21 C20 H20A 109.9
C21 C20 H20B 109.9
C20 C21 H21A 109.5
C20 C21 H21B 109.5
C20 C21 C22 110.7(15)
H21A C21 H21B 108.1
C22 C21 H21A 109.5
C22 C21 H21B 109.5
C21 C22 H22A 109.9
C21 C22 H22B 109.9
C21 C22 C23 108.9(13)
H22A C22 H22B 108.3
C23 C22 H22A 109.9
C23 C22 H22B 109.9
C22 C23 H23A 109.5
C22 C23 H23B 109.5
H23A C23 H23B 108.0
C24 C23 C22 110.9(15)
C24 C23 H23A 109.5
C24 C23 H23B 109.5
C19 C24 H24A 109.6
C19 C24 H24B 109.6
C23 C24 C19 110.3(12)
C23 C24 H24A 109.6
C23 C24 H24B 109.6
H24A C24 H24B 108.1

loop_
_geom_bond_atom_site_label_1
_geom_bond_atom_site_label_2
_geom_bond_distance
Cu02 Cl1 2.272(3)
Cu02 Cl2 2.270(3)
Cu02 N1 2.084(10)
Cu02 N2 2.049(10)
N1 H1 0.9799
N1 C1 1.523(15)
N1 C7 1.447(17)
N2 C8 1.330(17)
N2 C12 1.328(16)
C1 H1A 0.9800
C1 C2 1.530(17)
C1 C6 1.506(18)
C2 H2A 0.9700
C2 H2B 0.9700
C2 C3 1.54(2)
C3 H3A 0.9700
C3 H3B 0.9700
C3 C4 1.52(3)
C4 H4A 0.9700
C4 H4B 0.9700
C4 C5 1.52(3)
C5 H5A 0.9700
C5 H5B 0.9700
C5 C6 1.55(2)
C6 H6A 0.9700
C6 H6B 0.9700
C7 H7A 0.9700
C7 H7B 0.9700
C7 C8 1.49(2)
C8 C9 1.38(2)
C9 H9 0.9300
C9 C10 1.38(2)
C10 H10 0.9300
C10 C11 1.33(2)
C11 H11 0.9300
C11 C12 1.413(19)
C12 H12 0.9300
Cu01 Cl3 2.277(3)
Cu01 Cl4 2.272(3)
Cu01 N3 2.035(11)
Cu01 N4 2.118(9)
N3 C13 1.332(18)
N3 C17 1.345(17)
N4 H4 0.9800
N4 C18 1.481(18)
N4 C19 1.471(14)
C13 C14 1.388(18)
C13 C18 1.504(19)
C14 H14 0.9300
C14 C15 1.39(2)
C15 H15 0.9300
C15 C16 1.37(2)
C16 H16 0.9300
C16 C17 1.37(2)
C17 H17 0.9300
C18 H18A 0.9700
C18 H18B 0.9700
C19 H19 0.9800
C19 C20 1.538(18)
C19 C24 1.530(16)
C20 H20A 0.9700
C20 H20B 0.9700
C20 C21 1.53(2)
C21 H21A 0.9700
C21 H21B 0.9700
C21 C22 1.55(3)
C22 H22A 0.9700
C22 H22B 0.9700
C22 C23 1.55(3)
C23 H23A 0.9700
C23 H23B 0.9700
C23 C24 1.52(2)
C24 H24A 0.9700
C24 H24B 0.9700

loop_
_geom_torsion_atom_site_label_1
_geom_torsion_atom_site_label_2
_geom_torsion_atom_site_label_3
_geom_torsion_atom_site_label_4
_geom_torsion
Cu02 N1 C1 C2 -172.0(9)
Cu02 N1 C1 C6 62.5(13)
Cu02 N1 C7 C8 36.8(13)
Cu02 N2 C8 C7 10.3(14)
Cu02 N2 C8 C9 -173.2(10)
Cu02 N2 C12 C11 169.0(11)
N1 C1 C2 C3 171.3(12)
N1 C1 C6 C5 -172.4(12)
N1 C7 C8 N2 -32.4(16)
N1 C7 C8 C9 151.1(13)
N2 C8 C9 C10 2(2)
C1 N1 C7 C8 174.6(10)
C1 C2 C3 C4 58(2)
C2 C1 C6 C5 61.5(16)
C2 C3 C4 C5 -57(2)
C3 C4 C5 C6 57(2)
C4 C5 C6 C1 -58.2(19)
C6 C1 C2 C3 -61.3(16)
C7 N1 C1 C2 57.1(14)
C7 N1 C1 C6 -68.4(14)
C7 C8 C9 C10 178.7(14)
C8 N2 C12 C11 -3(2)
C8 C9 C10 C11 -2(3)
C9 C10 C11 C12 -2(3)
C10 C11 C12 N2 4(2)
C12 N2 C8 C7 -176.5(12)
C12 N2 C8 C9 0.1(19)
Cu01 N3 C13 C14 -173.6(11)
Cu01 N3 C13 C18 5.1(15)
Cu01 N3 C17 C16 172.2(12)
Cu01 N4 C18 C13 34.3(13)
Cu01 N4 C19 C20 63.7(13)
Cu01 N4 C19 C24 -171.3(9)
N3 C13 C14 C15 1(2)
N3 C13 C18 N4 -27.6(17)
N4 C19 C20 C21 -172.8(12)
N4 C19 C24 C23 172.5(12)
C13 N3 C17 C16 1(2)
C13 C14 C15 C16 0(2)
C14 C13 C18 N4 151.1(13)
C14 C15 C16 C17 -1(3)
C15 C16 C17 N3 0(3)
C17 N3 C13 C14 -1(2)
C17 N3 C13 C18 177.5(13)
C18 N4 C19 C20 -68.8(14)
C18 N4 C19 C24 56.2(14)
C18 C13 C14 C15 -178.0(13)
C19 N4 C18 C13 174.2(10)
C19 C20 C21 C22 -60.1(19)
C20 C19 C24 C23 -60.2(16)
C20 C21 C22 C23 58(2)
C21 C22 C23 C24 -56(2)
C22 C23 C24 C19 58.5(19)
C24 C19 C20 C21 60.6(16)

loop_
_twin_individual_id
_twin_individual_mass_fraction_refined
1 0.86(4)
2 0.14(4)
